data_7208952
loop_
_publ_author_name
'Saines, Paul J.'
'Steinmann, Mark'
'Tan, Jin-Chong'
'Yeung, Hamish H.-M.'
'Cheetham, Anthony K.'

_publ_section_title
;
 Structural diversity and luminescent properties of lanthanide 2,2- and
 2,3-dimethylsuccinate frameworks
;
_journal_issue 1
_journal_name_full CrystEngComm
_journal_page_first 100
_journal_paper_doi 10.1039/c2ce26279g
_journal_volume 15
_journal_year 2013
_chemical_compound_source 'synthesis as described'
_chemical_formula_moiety 'C18 H30 Eu2 O15'
_chemical_formula_sum 'C18 H30 Eu2 O15'
_chemical_formula_weight 790.36
_chemical_name_systematic
;
?
;
_space_group_IT_number 56
_symmetry_cell_setting orthorhombic
_symmetry_Int_Tables_number 56
_symmetry_space_group_name_Hall '-P 2ab 2ac'
_symmetry_space_group_name_H-M 'P c c n'
_atom_sites_solution_hydrogens geom
_atom_sites_solution_primary direct
_atom_sites_solution_secondary difmap
_audit_creation_date 2012-05-15T16:51:54-00:00
_audit_creation_method 'WinGX routine CIF_UPDATE'
_cell_angle_alpha 90
_cell_angle_beta 90
_cell_angle_gamma 90
_cell_formula_units_Z 8
_cell_length_a 34.7924(19)
_cell_length_b 12.5064(8)
_cell_length_c 11.5839(7)
_cell_measurement_reflns_used 4432
_cell_measurement_temperature 120(2)
_cell_measurement_theta_max 71.9433
_cell_measurement_theta_min 3.7531
_cell_measurement_wavelength 1.54184
_cell_volume 5040.5(5)
_computing_cell_refinement 'CrysAlisPro V1.171.35.11 (Agilent Technologies)'
_computing_data_collection 'CrysAlisPro V1.171.35.11 (Agilent Technologies)'
_computing_data_reduction 'CrysAlisPro V1.171.35.11 (Agilent Technologies)'
_computing_molecular_graphics 'Diamond (Brandenburg 1997)'
_computing_publication_material 'WinGX publication routines (Farrugia, 1999)'
_computing_structure_refinement 'SHELXL-97 (Sheldrick, 1997)'
_computing_structure_solution 'SHELXS-97 (Sheldrick, 1990)'
_diffrn_ambient_temperature 120(2)
_diffrn_detector_area_resol_mean 16.1183
_diffrn_measured_fraction_theta_full 0.9957
_diffrn_measured_fraction_theta_max 0.971
_diffrn_measurement_device_type 'Xcalibur, Eos, Gemini ultra'
_diffrn_radiation_monochromator mirror
_diffrn_radiation_probe x-ray
_diffrn_radiation_source 'Enhance Ultra (Cu) X-ray Source'
_diffrn_radiation_type CuK\a
_diffrn_radiation_wavelength 1.54184
_diffrn_reflns_av_R_equivalents 0.047
_diffrn_reflns_av_unetI/netI 0.0521
_diffrn_reflns_limit_h_max 41
_diffrn_reflns_limit_h_min -42
_diffrn_reflns_limit_k_max 13
_diffrn_reflns_limit_k_min -15
_diffrn_reflns_limit_l_max 13
_diffrn_reflns_limit_l_min -8
_diffrn_reflns_number 11328
_diffrn_reflns_theta_full 66.97
_diffrn_reflns_theta_max 72.05
_diffrn_reflns_theta_min 3.76
_exptl_absorpt_coefficient_mu 36.199
_exptl_absorpt_correction_T_max 0.370
_exptl_absorpt_correction_T_min 0.034
_exptl_absorpt_correction_type analytical
_exptl_absorpt_process_details
;
CrysAlisPro, Oxford Diffraction Ltd.,
Version 1.171.34.44 (release 25-10-2010 CrysAlis171 .NET)
(compiled Oct 25 2010,18:11:34)
Analytical numeric absorption correction using a multifaceted crystal
model based on expressions derived by R.C. Clark & J.S. Reid.
(Clark, R. C. & Reid, J. S. (1995). Acta Cryst. A51, 887-897)
;
_exptl_crystal_colour colourless
_exptl_crystal_density_diffrn 2.083
_exptl_crystal_density_method 'not measured'
_exptl_crystal_description rod
_exptl_crystal_F_000 3072
_exptl_crystal_size_max 0.2009
_exptl_crystal_size_mid 0.0546
_exptl_crystal_size_min 0.0344
_refine_diff_density_max 2.431
_refine_diff_density_min -1.578
_refine_diff_density_rms 0.170
_refine_ls_extinction_method none
_refine_ls_goodness_of_fit_ref 1.073
_refine_ls_hydrogen_treatment constr
_refine_ls_matrix_type full
_refine_ls_number_parameters 325
_refine_ls_number_reflns 4824
_refine_ls_number_restraints 0
_refine_ls_restrained_S_all 1.073
_refine_ls_R_factor_all 0.0591
_refine_ls_R_factor_gt 0.0510
_refine_ls_shift/su_max 0.001
_refine_ls_shift/su_mean 0
_refine_ls_structure_factor_coef Fsqd
_refine_ls_weighting_details 'calc w=1/[\s^2^(Fo^2^)+(0.0548P)^2^+41.1186P] where P=(Fo^2^+2Fc^2^)/3'
_refine_ls_weighting_scheme calc
_refine_ls_wR_factor_gt 0.1205
_refine_ls_wR_factor_ref 0.1260
_reflns_number_gt 4171
_reflns_number_total 4824
_reflns_threshold_expression >2sigma(I)
_cod_data_source_file c2ce26279g.txt
_cod_data_source_block Compound4
_cod_database_code 7208952

loop_
_symmetry_equiv_pos_as_xyz
'x, y, z'
'-x+1/2, y, z+1/2'
'x, -y+1/2, z+1/2'
'-x+1/2, -y+1/2, z'
'-x, -y, -z'
'x-1/2, -y, -z-1/2'
'-x, y-1/2, -z-1/2'
'x-1/2, y-1/2, -z'

loop_
_atom_site_label
_atom_site_type_symbol
_atom_site_fract_x
_atom_site_fract_y
_atom_site_fract_z
_atom_site_U_iso_or_equiv
_atom_site_adp_type
_atom_site_occupancy
_atom_site_symmetry_multiplicity
_atom_site_calc_flag
_atom_site_refinement_flags
Eu2 Eu 0.462095(12) 0.11294(3) 0.55205(4) 0.01694(13) Uani 1 1 d .
Eu1 Eu 0.328559(12) 0.20238(3) 0.38911(4) 0.01678(13) Uani 1 1 d .
O22 O 0.32532(15) 0.3435(5) 0.0904(5) 0.0249(12) Uani 1 1 d .
O21 O 0.30142(16) 0.3393(4) 0.2707(5) 0.0257(12) Uani 1 1 d .
O11 O 0.36072(17) 0.0360(5) 0.3968(5) 0.0297(13) Uani 1 1 d .
O2 O 0.43952(16) 0.2833(4) 0.5322(5) 0.0230(12) Uani 1 1 d .
O1 O 0.38047(16) 0.2940(4) 0.4628(5) 0.0262(13) Uani 1 1 d .
C22 C 0.2803(2) 0.4779(6) 0.1429(7) 0.0225(16) Uani 1 1 d .
H22A H 0.2647 0.4611 0.0759 0.027 Uiso 1 1 calc R
H22B H 0.2979 0.5343 0.1203 0.027 Uiso 1 1 calc R
C25 C 0.2269(3) 0.6062(6) 0.1776(8) 0.031(2) Uani 1 1 d .
H25A H 0.2110 0.5707 0.1216 0.047 Uiso 1 1 calc R
H25B H 0.2423 0.6594 0.1399 0.047 Uiso 1 1 calc R
H25C H 0.2109 0.6399 0.2345 0.047 Uiso 1 1 calc R
O12 O 0.40118(15) 0.0493(4) 0.5450(5) 0.0283(13) Uani 1 1 d .
C24 C 0.2764(3) 0.5778(7) 0.3325(8) 0.032(2) Uani 1 1 d .
H24A H 0.2918 0.6339 0.3000 0.049 Uiso 1 1 calc R
H24B H 0.2928 0.5261 0.3690 0.049 Uiso 1 1 calc R
H24C H 0.2591 0.6073 0.3887 0.049 Uiso 1 1 calc R
C5 C 0.4556(2) 0.4784(6) 0.4139(7) 0.0230(17) Uani 1 1 d .
H5A H 0.4601 0.5549 0.4160 0.028 Uiso 1 1 calc R
H5B H 0.4762 0.4445 0.4568 0.028 Uiso 1 1 calc R
C23 C 0.2533(2) 0.5236(6) 0.2370(7) 0.0222(16) Uani 1 1 d .
C21 C 0.3040(2) 0.3798(6) 0.1717(7) 0.0238(17) Uani 1 1 d .
C4 C 0.3840(3) 0.5055(7) 0.4095(8) 0.035(2) Uani 1 1 d .
H4A H 0.3818 0.4718 0.3354 0.053 Uiso 1 1 calc R
H4B H 0.3886 0.5806 0.3994 0.053 Uiso 1 1 calc R
H4C H 0.3606 0.4955 0.4521 0.053 Uiso 1 1 calc R
C2 C 0.4176(2) 0.4553(6) 0.4765(7) 0.0218(17) Uani 1 1 d .
C3 C 0.4201(3) 0.5021(6) 0.5995(8) 0.033(2) Uani 1 1 d .
H3A H 0.4224 0.5784 0.5952 0.050 Uiso 1 1 calc R
H3B H 0.4421 0.4730 0.6384 0.050 Uiso 1 1 calc R
H3C H 0.3972 0.4839 0.6416 0.050 Uiso 1 1 calc R
C1 C 0.4121(2) 0.3346(6) 0.4895(6) 0.0172(15) Uani 1 1 d .
C11 C 0.3815(2) -0.0045(6) 0.4724(7) 0.0227(17) Uani 1 1 d .
O24 O 0.20270(16) 0.3906(4) 0.2209(5) 0.0236(12) Uani 1 1 d .
C26 C 0.2270(2) 0.4353(6) 0.2852(7) 0.0203(16) Uani 1 1 d .
O23 O 0.22863(16) 0.4110(5) 0.3911(5) 0.0237(12) Uani 1 1 d .
O3 O 0.44503(15) 0.3513(4) 0.2592(5) 0.0219(12) Uani 1 1 d .
O4 O 0.47427(16) 0.5023(4) 0.2172(5) 0.0247(12) Uani 1 1 d .
C6 C 0.4580(2) 0.4422(6) 0.2914(7) 0.0197(15) Uani 1 1 d .
C15 C 0.4147(2) -0.1618(6) 0.3856(7) 0.0248(17) Uani 1 1 d .
H15A H 0.4111 -0.2374 0.3708 0.030 Uiso 1 1 calc R
H15B H 0.4089 -0.1244 0.3143 0.030 Uiso 1 1 calc R
C12 C 0.3845(2) -0.1275(6) 0.4759(7) 0.0218(17) Uani 1 1 d .
C13 C 0.3950(3) -0.1667(7) 0.5960(7) 0.0279(18) Uani 1 1 d .
H13A H 0.3760 -0.1425 0.6503 0.042 Uiso 1 1 calc R
H13B H 0.4197 -0.1389 0.6173 0.042 Uiso 1 1 calc R
H13C H 0.3958 -0.2434 0.5964 0.042 Uiso 1 1 calc R
C14 C 0.3461(3) -0.1760(7) 0.4393(10) 0.039(2) Uani 1 1 d .
H14A H 0.3399 -0.1526 0.3626 0.059 Uiso 1 1 calc R
H14B H 0.3264 -0.1533 0.4917 0.059 Uiso 1 1 calc R
H14C H 0.3480 -0.2526 0.4406 0.059 Uiso 1 1 calc R
O13 O 0.46849(15) -0.0581(4) 0.4628(5) 0.0234(12) Uani 1 1 d .
O14 O 0.48089(17) -0.2117(4) 0.3806(6) 0.0300(14) Uani 1 1 d .
C16 C 0.4569(2) -0.1442(7) 0.4119(7) 0.0225(16) Uani 1 1 d .
O2W O 0.29268(18) 0.3308(5) 0.4961(5) 0.0339(14) Uani 1 1 d .
H1B H 0.2725 0.3503 0.4577 0.051 Uiso 1 1 d R
H1A H 0.3067 0.3866 0.5093 0.051 Uiso 1 1 d R
O3W O 0.47610(18) 0.1586(4) 0.3551(5) 0.0305(14) Uani 1 1 d .
H3WA H 0.4992 0.1364 0.3356 0.046 Uiso 1 1 d R
H3WB H 0.4753 0.2281 0.3455 0.046 Uiso 1 1 d R
O1W O 0.37372(15) 0.2260(4) 0.2303(5) 0.0246(12) Uani 1 1 d .
H1WA H 0.3952 0.2568 0.2548 0.037 Uiso 1 1 d R
H1WB H 0.3637 0.2676 0.1760 0.037 Uiso 1 1 d R

loop_
_atom_site_aniso_label
_atom_site_aniso_U_11
_atom_site_aniso_U_22
_atom_site_aniso_U_33
_atom_site_aniso_U_23
_atom_site_aniso_U_13
_atom_site_aniso_U_12
Eu2 0.0206(2) 0.0134(2) 0.0168(2) -0.00169(16) 0.00050(18) 0.00260(16)
Eu1 0.0198(2) 0.0168(2) 0.0137(2) -0.00073(17) 0.00089(17) -0.00112(16)
O22 0.024(3) 0.035(3) 0.016(3) 0.004(2) 0.000(2) -0.002(2)
O21 0.034(3) 0.023(3) 0.019(3) -0.002(2) 0.006(3) 0.005(2)
O11 0.035(3) 0.033(3) 0.021(3) 0.003(3) 0.002(3) 0.010(3)
O2 0.027(3) 0.018(2) 0.024(3) -0.002(2) -0.001(2) 0.009(2)
O1 0.027(3) 0.026(3) 0.025(3) 0.001(2) 0.000(2) -0.006(2)
C22 0.030(4) 0.021(3) 0.017(4) 0.000(3) -0.001(3) 0.001(3)
C25 0.043(5) 0.019(4) 0.033(5) 0.008(4) 0.006(4) 0.002(4)
O12 0.019(3) 0.023(3) 0.043(4) -0.005(3) 0.001(3) 0.003(2)
C24 0.037(5) 0.029(4) 0.031(5) -0.006(4) 0.004(4) -0.007(4)
C5 0.034(4) 0.021(4) 0.013(4) 0.000(3) -0.001(3) -0.008(3)
C23 0.025(4) 0.018(3) 0.023(4) -0.001(3) 0.004(3) -0.001(3)
C21 0.020(4) 0.027(4) 0.024(5) -0.008(3) 0.004(3) -0.002(3)
C4 0.040(5) 0.029(4) 0.036(5) 0.009(4) 0.002(4) 0.008(4)
C2 0.026(4) 0.013(3) 0.026(5) 0.004(3) -0.001(3) 0.001(3)
C3 0.056(6) 0.020(4) 0.025(5) -0.005(3) 0.007(4) -0.003(4)
C1 0.023(4) 0.018(3) 0.011(4) 0.000(3) 0.007(3) 0.002(3)
C11 0.021(4) 0.024(4) 0.024(4) 0.005(3) 0.006(3) 0.003(3)
O24 0.030(3) 0.029(3) 0.012(3) 0.000(2) -0.003(2) -0.009(2)
C26 0.022(4) 0.025(4) 0.015(4) 0.002(3) 0.001(3) 0.001(3)
O23 0.025(3) 0.029(3) 0.017(3) 0.004(2) 0.000(2) -0.002(2)
O3 0.027(3) 0.018(2) 0.020(3) 0.000(2) 0.002(2) -0.006(2)
O4 0.034(3) 0.023(3) 0.016(3) 0.003(2) 0.005(2) -0.008(2)
C6 0.018(3) 0.022(3) 0.020(4) 0.000(3) -0.005(3) -0.002(3)
C15 0.030(4) 0.020(4) 0.025(4) -0.004(3) 0.002(4) -0.003(3)
C12 0.020(4) 0.026(4) 0.019(4) 0.001(3) -0.006(3) -0.001(3)
C13 0.037(5) 0.025(4) 0.022(5) 0.007(3) 0.000(4) 0.000(4)
C14 0.035(5) 0.029(4) 0.054(7) -0.005(5) -0.002(5) 0.000(4)
O13 0.025(3) 0.017(2) 0.028(3) -0.006(2) 0.003(2) 0.001(2)
O14 0.027(3) 0.023(3) 0.040(4) -0.009(3) -0.001(3) 0.004(2)
C16 0.024(4) 0.027(4) 0.016(4) 0.002(3) -0.002(3) 0.004(3)
O2W 0.037(3) 0.044(3) 0.021(3) -0.003(3) -0.009(3) 0.017(3)
O3W 0.047(4) 0.024(3) 0.021(3) 0.004(2) 0.009(3) 0.017(3)
O1W 0.022(3) 0.030(3) 0.021(3) 0.006(2) 0.002(2) 0.001(2)

loop_
_atom_type_symbol
_atom_type_description
_atom_type_scat_dispersion_real
_atom_type_scat_dispersion_imag
_atom_type_scat_source
C C 0.0181 0.0091 'International Tables Vol C Tables 4.2.6.8 and 6.1.1.4'
H H 0 0 'International Tables Vol C Tables 4.2.6.8 and 6.1.1.4'
O O 0.0492 0.0322 'International Tables Vol C Tables 4.2.6.8 and 6.1.1.4'
Tb Tb -9.1472 9.1891 'International Tables Vol C Tables 4.2.6.8 and 6.1.1.4'
Eu Eu -8.9294 11.1857 'International Tables Vol C Tables 4.2.6.8 and 6.1.1.4'

loop_
_geom_angle_atom_site_label_1
_geom_angle_atom_site_label_2
_geom_angle_atom_site_label_3
_geom_angle
_geom_angle_site_symmetry_1
_geom_angle_site_symmetry_3
O12 Eu2 O2 90.1(2) . .
O12 Eu2 O13 75.90(19) . .
O2 Eu2 O13 145.6(2) . .
O12 Eu2 O3W 103.8(2) . .
O2 Eu2 O3W 75.64(19) . .
O13 Eu2 O3W 77.47(19) . .
O12 Eu2 O4 89.0(2) . 3
O2 Eu2 O4 133.79(19) . 3
O13 Eu2 O4 78.08(18) . 3
O3W Eu2 O4 148.52(18) . 3
O12 Eu2 O14 160.2(2) . 5_656
O2 Eu2 O14 80.84(19) . 5_656
O13 Eu2 O14 120.77(18) . 5_656
O3W Eu2 O14 91.0(2) . 5_656
O4 Eu2 O14 84.7(2) 3 5_656
O12 Eu2 O3 82.9(2) . 3
O2 Eu2 O3 81.31(18) . 3
O13 Eu2 O3 126.52(18) . 3
O3W Eu2 O3 155.92(18) . 3
O4 Eu2 O3 52.77(17) 3 3
O14 Eu2 O3 78.37(19) 5_656 3
O12 Eu2 O13 143.10(18) . 5_656
O2 Eu2 O13 125.28(19) . 5_656
O13 Eu2 O13 68.7(2) . 5_656
O3W Eu2 O13 78.76(19) . 5_656
O4 Eu2 O13 74.07(18) 3 5_656
O14 Eu2 O13 52.08(17) 5_656 5_656
O3 Eu2 O13 109.91(18) 3 5_656
O12 Eu2 C6 84.5(2) . 3
O2 Eu2 C6 107.8(2) . 3
O13 Eu2 C6 102.0(2) . 3
O3W Eu2 C6 171.1(2) . 3
O4 Eu2 C6 26.28(19) 3 3
O14 Eu2 C6 81.6(2) 5_656 3
O3 Eu2 C6 26.53(19) 3 3
O13 Eu2 C6 92.8(2) 5_656 3
O12 Eu2 C16 165.9(2) . 5_656
O2 Eu2 C16 103.0(2) . 5_656
O13 Eu2 C16 95.4(2) . 5_656
O3W Eu2 C16 84.6(2) . 5_656
O4 Eu2 C16 78.2(2) 3 5_656
O14 Eu2 C16 25.4(2) 5_656 5_656
O3 Eu2 C16 93.9(2) 3 5_656
O13 Eu2 C16 26.7(2) 5_656 5_656
C6 Eu2 C16 86.6(2) 3 5_656
O12 Eu2 Eu2 110.70(14) . 5_656
O2 Eu2 Eu2 147.73(14) . 5_656
O13 Eu2 Eu2 35.39(13) . 5_656
O3W Eu2 Eu2 75.58(13) . 5_656
O4 Eu2 Eu2 73.00(12) 3 5_656
O14 Eu2 Eu2 85.39(13) 5_656 5_656
O3 Eu2 Eu2 124.23(12) 3 5_656
O13 Eu2 Eu2 33.31(12) 5_656 5_656
C6 Eu2 Eu2 98.79(15) 3 5_656
C16 Eu2 Eu2 59.98(16) 5_656 5_656
O1 Eu1 O11 93.0(2) . .
O1 Eu1 O2W 83.3(2) . .
O11 Eu1 O2W 145.3(2) . .
O1 Eu1 O21 99.6(2) . .
O11 Eu1 O21 147.09(19) . .
O2W Eu1 O21 66.94(19) . .
O1 Eu1 O22 78.2(2) . 3
O11 Eu1 O22 77.0(2) . 3
O2W Eu1 O22 68.4(2) . 3
O21 Eu1 O22 135.20(19) . 3
O1 Eu1 O1W 73.35(19) . .
O11 Eu1 O1W 80.20(19) . .
O2W Eu1 O1W 130.4(2) . .
O21 Eu1 O1W 74.60(18) . .
O22 Eu1 O1W 142.30(18) 3 .
O1 Eu1 O23 157.52(19) . 4
O11 Eu1 O23 82.8(2) . 4
O2W Eu1 O23 87.7(2) . 4
O21 Eu1 O23 95.71(19) . 4
O22 Eu1 O23 79.30(18) 3 4
O1W Eu1 O23 127.05(19) . 4
O1 Eu1 O24 148.85(19) . 4
O11 Eu1 O24 80.04(19) . 4
O2W Eu1 O24 119.2(2) . 4
O21 Eu1 O24 73.47(18) . 4
O22 Eu1 O24 128.37(18) 3 4
O1W Eu1 O24 75.54(18) . 4
O23 Eu1 O24 52.21(17) 4 4
O1 Eu1 C26 170.9(2) . 4
O11 Eu1 C26 78.8(2) . 4
O2W Eu1 C26 105.7(2) . 4
O21 Eu1 C26 85.6(2) . 4
O22 Eu1 C26 103.5(2) 3 4
O1W Eu1 C26 101.0(2) . 4
O23 Eu1 C26 26.2(2) 4 4
O24 Eu1 C26 26.12(19) 4 4
C21 O22 Eu1 145.4(5) . 3_554
C21 O21 Eu1 141.8(5) . .
C11 O11 Eu1 131.3(5) . .
C1 O2 Eu2 141.3(5) . .
C1 O1 Eu1 169.7(5) . .
C21 C22 C23 118.3(7) . .
C11 O12 Eu2 135.4(5) . .
C6 C5 C2 116.1(7) . .
C24 C23 C26 111.6(7) . .
C24 C23 C25 109.8(7) . .
C26 C23 C25 106.6(6) . .
C24 C23 C22 110.9(7) . .
C26 C23 C22 110.6(6) . .
C25 C23 C22 107.1(7) . .
O21 C21 O22 124.6(7) . .
O21 C21 C22 119.3(7) . .
O22 C21 C22 116.1(7) . .
C1 C2 C5 110.0(6) . .
C1 C2 C4 110.9(7) . .
C5 C2 C4 109.9(7) . .
C1 C2 C3 106.9(6) . .
C5 C2 C3 108.5(7) . .
C4 C2 C3 110.6(7) . .
O1 C1 O2 124.1(7) . .
O1 C1 C2 119.2(7) . .
O2 C1 C2 116.6(7) . .
O11 C11 O12 124.2(7) . .
O11 C11 C12 117.7(7) . .
O12 C11 C12 118.2(7) . .
C26 O24 Eu1 92.1(4) . 4
O24 C26 O23 119.9(7) . .
O24 C26 C23 120.3(7) . .
O23 C26 C23 119.8(7) . .
O24 C26 Eu1 61.8(4) . 4
O23 C26 Eu1 58.5(4) . 4
C23 C26 Eu1 171.3(5) . 4
C26 O23 Eu1 95.3(5) . 4
C6 O3 Eu2 92.1(5) . 3_554
C6 O4 Eu2 96.0(4) . 3_554
O4 C6 O3 119.0(7) . .
O4 C6 C5 119.2(7) . .
O3 C6 C5 121.8(7) . .
O4 C6 Eu2 57.8(4) . 3_554
O3 C6 Eu2 61.4(4) . 3_554
C5 C6 Eu2 176.3(5) . 3_554
C16 C15 C12 118.9(7) . .
C13 C12 C14 109.6(7) . .
C13 C12 C11 111.2(7) . .
C14 C12 C11 109.2(7) . .
C13 C12 C15 111.6(7) . .
C14 C12 C15 107.3(7) . .
C11 C12 C15 107.8(6) . .
C16 O13 Eu2 156.3(5) . .
C16 O13 Eu2 92.4(4) . 5_656
Eu2 O13 Eu2 111.3(2) . 5_656
C16 O14 Eu2 96.2(5) . 5_656
O14 C16 O13 119.3(7) . .
O14 C16 C15 119.6(7) . .
O13 C16 C15 121.0(7) . .
O14 C16 Eu2 58.4(4) . 5_656
O13 C16 Eu2 61.0(4) . 5_656
C15 C16 Eu2 176.7(6) . 5_656

loop_
_geom_bond_atom_site_label_1
_geom_bond_atom_site_label_2
_geom_bond_distance
_geom_bond_site_symmetry_2
Eu2 O12 2.266(5) .
Eu2 O2 2.283(5) .
Eu2 O13 2.387(5) .
Eu2 O3W 2.402(6) .
Eu2 O4 2.433(5) 3
Eu2 O14 2.463(6) 5_656
Eu2 O3 2.512(5) 3
Eu2 O13 2.516(5) 5_656
Eu2 C6 2.860(8) 3
Eu2 C16 2.876(8) 5_656
Eu2 Eu2 4.0485(8) 5_656
Eu1 O1 2.303(5) .
Eu1 O11 2.364(6) .
Eu1 O2W 2.382(6) .
Eu1 O21 2.389(6) .
Eu1 O22 2.404(6) 3
Eu1 O1W 2.437(5) .
Eu1 O23 2.444(5) 4
Eu1 O24 2.516(5) 4
Eu1 C26 2.854(8) 4
O22 C21 1.283(9) .
O22 Eu1 2.404(6) 3_554
O21 C21 1.256(10) .
O11 C11 1.243(10) .
O2 C1 1.252(9) .
O1 C1 1.250(9) .
C22 C21 1.515(11) .
C22 C23 1.548(11) .
C25 C23 1.545(11) .
O12 C11 1.276(10) .
C24 C23 1.525(12) .
C5 C6 1.492(11) .
C5 C2 1.535(11) .
C23 C26 1.541(10) .
C4 C2 1.538(11) .
C2 C1 1.529(10) .
C2 C3 1.543(12) .
C11 C12 1.543(11) .
O24 C26 1.257(9) .
O24 Eu1 2.516(5) 4
C26 O23 1.265(9) .
C26 Eu1 2.854(8) 4
O23 Eu1 2.443(5) 4
O3 C6 1.278(9) .
O3 Eu2 2.512(5) 3_554
O4 C6 1.273(9) .
O4 Eu2 2.433(5) 3_554
C6 Eu2 2.860(8) 3_554
C15 C16 1.516(11) .
C15 C12 1.543(11) .
C12 C13 1.520(11) .
C12 C14 1.526(11) .
O13 C16 1.292(10) .
O13 Eu2 2.516(5) 5_656
O14 C16 1.241(10) .
O14 Eu2 2.463(6) 5_656
C16 Eu2 2.876(8) 5_656
